data_4120045
loop_
_publ_author_name
'N.N. Bhuvan Kumar'
'Olga A. Mukhina'
'Andrei G. Kutateladze'

_publ_contact_author_address
;Department of Chemistry and Biochemistry
University of Denver
FW Olin Hall, 202
2190 E. Iliff Ave
Denver, CO 80208
;
_publ_contact_author_email akutatel.edu
_publ_contact_author_fax 303-871-2254
_publ_contact_author_name 'Andrei Kutateladze'
_publ_contact_author_phone 303-871-2995
_publ_section_title
;
 Photoassisted Synthesis of Enantiopure Alkaloid Mimics Possessing
 Unprecedented Polyheterocyclic Cores
;
_journal_name_full 'Journal of the American Chemical Society'
_journal_page_first 9608
_journal_page_last 9611
_journal_paper_doi 10.1021/ja4042109
_journal_volume 135
_journal_year 2013
_chemical_formula_moiety 'C26 H23 N3 O4 S'
_chemical_formula_sum 'C26 H23 N3 O4 S'
_chemical_formula_weight 473.53
_chemical_name_systematic
;
3R,7S,8S,11S-8-Hydroxy-3-phenyl-5-(4-methylbenzenesulfonylimino)
-9,10-benzo-2-oxo-1,4-diazatricyclo[5.3.1.0^4,11^]undec-9-ene 
;
_space_group_IT_number 2
_symmetry_cell_setting triclinic
_symmetry_space_group_name_Hall '-P 1'
_symmetry_space_group_name_H-M 'P -1'
_atom_sites_solution_hydrogens geom
_atom_sites_solution_primary direct
_atom_sites_solution_secondary difmap
_audit_creation_method SHELXL-97
_cell_angle_alpha 104.075(2)
_cell_angle_beta 110.344(2)
_cell_angle_gamma 93.560(2)
_cell_formula_units_Z 2
_cell_length_a 9.7606(4)
_cell_length_b 11.2605(4)
_cell_length_c 13.1835(5)
_cell_measurement_reflns_used 9872
_cell_measurement_temperature 296(2)
_cell_measurement_theta_max 25.33
_cell_measurement_theta_min 2.25
_cell_volume 1300.57(9)
_computing_cell_refinement 'Bruker SAINT'
_computing_data_collection 'Bruker APEX2'
_computing_data_reduction 'Bruker SAINT'
_computing_molecular_graphics 'Bruker SHELXTL'
_computing_publication_material 'Bruker SHELXTL'
_computing_structure_refinement 'SHELXL-97 (Sheldrick, 2008)'
_computing_structure_solution 'SHELXS-97 (Sheldrick, 2008)'
_diffrn_ambient_temperature 296(2)
_diffrn_detector_area_resol_mean 8.33
_diffrn_measured_fraction_theta_full 0.997
_diffrn_measured_fraction_theta_max 0.997
_diffrn_measurement_device_type 'Bruker D8 APEX II Diffractometer'
_diffrn_measurement_method '\f and \w scans'
_diffrn_radiation_monochromator graphite
_diffrn_radiation_source 'fine-focus sealed tube'
_diffrn_radiation_type MoK\a
_diffrn_radiation_wavelength 0.71073
_diffrn_reflns_av_R_equivalents 0.0274
_diffrn_reflns_av_sigmaI/netI 0.0089
_diffrn_reflns_limit_h_max 11
_diffrn_reflns_limit_h_min -11
_diffrn_reflns_limit_k_max 13
_diffrn_reflns_limit_k_min -13
_diffrn_reflns_limit_l_max 15
_diffrn_reflns_limit_l_min -15
_diffrn_reflns_number 67895
_diffrn_reflns_theta_full 25.36
_diffrn_reflns_theta_max 25.36
_diffrn_reflns_theta_min 1.72
_exptl_absorpt_coefficient_mu 0.159
_exptl_absorpt_correction_T_max 0.9643
_exptl_absorpt_correction_T_min 0.9190
_exptl_absorpt_correction_type multi-scan
_exptl_crystal_colour colourless
_exptl_crystal_density_diffrn 1.209
_exptl_crystal_description Diamond
_exptl_crystal_F_000 496
_exptl_crystal_size_max 0.54
_exptl_crystal_size_mid 0.45
_exptl_crystal_size_min 0.23
_platon_squeeze_details
;
;
_refine_diff_density_max 0.200
_refine_diff_density_min -0.320
_refine_diff_density_rms 0.032
_refine_ls_extinction_method none
_refine_ls_goodness_of_fit_ref 1.062
_refine_ls_matrix_type full
_refine_ls_number_parameters 309
_refine_ls_number_reflns 4757
_refine_ls_number_restraints 0
_refine_ls_restrained_S_all 1.062
_refine_ls_R_factor_all 0.0401
_refine_ls_R_factor_gt 0.0372
_refine_ls_shift/su_max 0.007
_refine_ls_shift/su_mean 0.000
_refine_ls_structure_factor_coef Fsqd
_refine_ls_weighting_details 'calc w=1/[\s^2^(Fo^2^)+(0.0599P)^2^+0.2510P] where P=(Fo^2^+2Fc^2^)/3'
_refine_ls_weighting_scheme calc
_refine_ls_wR_factor_gt 0.1063
_refine_ls_wR_factor_ref 0.1087
_reflns_number_gt 4326
_reflns_number_total 4757
_reflns_threshold_expression >2sigma(I)
_cod_data_source_file ja4042109_si_002_04.cif
_cod_data_source_block 12g
_cod_original_sg_symbol_H-M 'P -1 '
_cod_database_code 4120045

loop_
_symmetry_equiv_pos_as_xyz
'x, y, z'
'-x, -y, -z'

loop_
_atom_site_label
_atom_site_type_symbol
_atom_site_fract_x
_atom_site_fract_y
_atom_site_fract_z
_atom_site_U_iso_or_equiv
_atom_site_adp_type
_atom_site_occupancy
_atom_site_symmetry_multiplicity
_atom_site_calc_flag
_atom_site_refinement_flags
S1 S 0.73067(4) -0.13596(4) -0.02762(3) 0.05573(14) Uani 1 1 d .
O1 O 1.02071(13) 0.19609(10) 0.50172(9) 0.0621(3) Uani 1 1 d .
O2 O 1.01051(11) -0.14798(10) 0.31106(8) 0.0527(3) Uani 1 1 d .
H2 H 0.9969 -0.1616 0.3654 0.079 Uiso 1 1 calc R
O3 O 0.82043(13) -0.22599(13) -0.05366(10) 0.0762(4) Uani 1 1 d .
O4 O 0.65306(14) -0.08284(14) -0.11488(9) 0.0806(4) Uani 1 1 d .
N1 N 0.82132(13) -0.02084(11) 0.08336(9) 0.0497(3) Uani 1 1 d .
N2 N 1.02850(12) 0.08565(10) 0.23291(9) 0.0409(2) Uani 1 1 d .
C100 C 0.9443(3) 0.53347(18) 0.2737(2) 0.0939(7) Uani 1 1 d .
H3 H 0.9417 0.6143 0.2686 0.113 Uiso 1 1 calc R
C1 C 0.2778(3) -0.3983(3) 0.0937(3) 0.1141(9) Uani 1 1 d .
H1A H 0.3021 -0.3717 0.1737 0.171 Uiso 1 1 calc R
H1B H 0.2774 -0.4860 0.0701 0.171 Uiso 1 1 calc R
H1C H 0.1817 -0.3801 0.0556 0.171 Uiso 1 1 calc R
C2 C 0.3918(2) -0.33067(17) 0.06494(17) 0.0734(5) Uani 1 1 d .
C3 C 0.3540(2) -0.24794(19) 0.00298(17) 0.0742(5) Uani 1 1 d .
H3A H 0.2569 -0.2329 -0.0210 0.089 Uiso 1 1 calc R
C4 C 0.45596(18) -0.18651(17) -0.02469(14) 0.0627(4) Uani 1 1 d .
H4 H 0.4281 -0.1310 -0.0673 0.075 Uiso 1 1 calc R
C5 C 0.59996(16) -0.20832(14) 0.01159(12) 0.0504(3) Uani 1 1 d .
C6 C 0.95957(15) -0.01508(12) 0.14405(10) 0.0409(3) Uani 1 1 d .
C7 C 0.95842(15) 0.16270(12) 0.29966(11) 0.0428(3) Uani 1 1 d .
H7 H 0.8571 0.1217 0.2790 0.051 Uiso 1 1 calc R
C8 C 0.95438(16) 0.29349(12) 0.28945(12) 0.0476(3) Uani 1 1 d .
C9 C 1.0163(2) 0.33570(17) 0.22358(18) 0.0738(5) Uani 1 1 d .
H9 H 1.0622 0.2836 0.1839 0.089 Uiso 1 1 calc R
C10 C 1.0105(3) 0.4557(2) 0.2161(2) 0.0977(7) Uani 1 1 d .
H10 H 1.0525 0.4837 0.1710 0.117 Uiso 1 1 calc R
C11 C 0.8859(3) 0.37217(18) 0.34681(17) 0.0802(6) Uani 1 1 d .
H11 H 0.8422 0.3443 0.3910 0.096 Uiso 1 1 calc R
C12 C 0.8818(3) 0.4917(2) 0.3390(2) 0.0989(7) Uani 1 1 d .
H12 H 0.8362 0.5443 0.3786 0.119 Uiso 1 1 calc R
C13 C 1.05249(16) 0.15884(12) 0.41914(11) 0.0459(3) Uani 1 1 d .
N10 N 1.17301(13) 0.10720(10) 0.41606(9) 0.0454(3) Uani 1 1 d .
C15 C 1.17634(14) 0.07300(12) 0.30259(11) 0.0429(3) Uani 1 1 d .
H15 H 1.2517 0.1302 0.2971 0.051 Uiso 1 1 calc R
C16 C 1.19119(15) -0.06205(13) 0.25600(11) 0.0452(3) Uani 1 1 d .
H16 H 1.2894 -0.0669 0.2525 0.054 Uiso 1 1 calc R
C17 C 1.16475(16) -0.13882(13) 0.33031(12) 0.0487(3) Uani 1 1 d .
H17 H 1.1890 -0.2218 0.3076 0.058 Uiso 1 1 calc R
C18 C 1.25807(15) -0.07701(14) 0.45305(12) 0.0503(3) Uani 1 1 d .
C19 C 1.25541(15) 0.04732(14) 0.49604(11) 0.0483(3) Uani 1 1 d .
C20 C 1.32429(18) 0.10775(17) 0.61011(13) 0.0618(4) Uani 1 1 d .
H20 H 1.3215 0.1914 0.6378 0.074 Uiso 1 1 calc R
C21 C 1.39741(18) 0.04095(19) 0.68203(14) 0.0685(5) Uani 1 1 d .
H21 H 1.4417 0.0794 0.7591 0.082 Uiso 1 1 calc R
C22 C 1.40504(18) -0.0811(2) 0.64055(15) 0.0690(5) Uani 1 1 d .
H22 H 1.4568 -0.1244 0.6894 0.083 Uiso 1 1 calc R
C23 C 1.33625(18) -0.14051(17) 0.52645(14) 0.0635(4) Uani 1 1 d .
H23 H 1.3425 -0.2234 0.4989 0.076 Uiso 1 1 calc R
C24 C 1.07151(15) -0.10032(13) 0.13684(11) 0.0455(3) Uani 1 1 d .
H24A H 1.1127 -0.0890 0.0820 0.055 Uiso 1 1 calc R
H24B H 1.0267 -0.1864 0.1159 0.055 Uiso 1 1 calc R
C25 C 0.6426(2) -0.28906(17) 0.07612(15) 0.0667(4) Uani 1 1 d .
H25 H 0.7405 -0.3022 0.1018 0.080 Uiso 1 1 calc R
C26 C 0.5380(3) -0.35003(18) 0.10198(18) 0.0779(5) Uani 1 1 d .
H26 H 0.5657 -0.4051 0.1450 0.093 Uiso 1 1 calc R

loop_
_atom_site_aniso_label
_atom_site_aniso_U_11
_atom_site_aniso_U_22
_atom_site_aniso_U_33
_atom_site_aniso_U_23
_atom_site_aniso_U_13
_atom_site_aniso_U_12
S1 0.0563(2) 0.0716(3) 0.0336(2) 0.00872(16) 0.01602(16) -0.00126(18)
O1 0.0860(8) 0.0678(7) 0.0469(6) 0.0190(5) 0.0385(6) 0.0235(6)
O2 0.0527(6) 0.0608(6) 0.0420(5) 0.0193(5) 0.0138(4) -0.0047(5)
O3 0.0654(7) 0.0925(9) 0.0544(7) -0.0148(6) 0.0290(6) -0.0005(6)
O4 0.0781(8) 0.1102(10) 0.0416(6) 0.0325(6) 0.0058(6) -0.0149(7)
N1 0.0524(7) 0.0550(7) 0.0393(6) 0.0134(5) 0.0145(5) 0.0075(5)
N2 0.0485(6) 0.0398(6) 0.0375(5) 0.0112(4) 0.0197(5) 0.0061(4)
C100 0.1159(17) 0.0427(9) 0.1132(17) 0.0250(10) 0.0292(14) 0.0119(10)
C1 0.127(2) 0.1007(17) 0.144(2) 0.0312(17) 0.0917(19) -0.0039(15)
C2 0.0846(13) 0.0648(10) 0.0769(12) 0.0079(9) 0.0481(10) -0.0013(9)
C3 0.0599(10) 0.0820(12) 0.0823(12) 0.0170(10) 0.0332(9) 0.0097(9)
C4 0.0601(9) 0.0676(10) 0.0602(9) 0.0200(8) 0.0207(8) 0.0119(8)
C5 0.0547(8) 0.0528(8) 0.0401(7) 0.0079(6) 0.0177(6) 0.0056(6)
C6 0.0534(8) 0.0421(7) 0.0338(6) 0.0145(5) 0.0219(6) 0.0053(5)
C7 0.0491(7) 0.0420(7) 0.0410(7) 0.0109(5) 0.0219(6) 0.0056(5)
C8 0.0556(8) 0.0414(7) 0.0442(7) 0.0107(6) 0.0176(6) 0.0079(6)
C9 0.0934(13) 0.0571(10) 0.0987(14) 0.0354(9) 0.0591(12) 0.0181(9)
C10 0.1191(18) 0.0667(12) 0.137(2) 0.0535(14) 0.0674(16) 0.0132(12)
C11 0.1183(16) 0.0642(11) 0.0822(13) 0.0269(10) 0.0586(12) 0.0371(11)
C12 0.145(2) 0.0603(11) 0.1021(17) 0.0210(11) 0.0557(16) 0.0456(13)
C13 0.0583(8) 0.0410(7) 0.0423(7) 0.0122(5) 0.0237(6) 0.0051(6)
N10 0.0516(6) 0.0458(6) 0.0368(6) 0.0088(5) 0.0168(5) 0.0043(5)
C15 0.0450(7) 0.0449(7) 0.0404(7) 0.0112(5) 0.0194(6) 0.0016(5)
C16 0.0437(7) 0.0490(7) 0.0443(7) 0.0102(6) 0.0199(6) 0.0087(6)
C17 0.0540(8) 0.0449(7) 0.0445(7) 0.0133(6) 0.0145(6) 0.0101(6)
C18 0.0447(7) 0.0581(8) 0.0449(8) 0.0167(6) 0.0119(6) 0.0074(6)
C19 0.0427(7) 0.0579(8) 0.0405(7) 0.0133(6) 0.0122(6) 0.0036(6)
C20 0.0585(9) 0.0698(10) 0.0440(8) 0.0079(7) 0.0106(7) 0.0018(7)
C21 0.0526(9) 0.0957(14) 0.0418(8) 0.0151(8) 0.0034(7) 0.0042(8)
C22 0.0523(9) 0.0951(14) 0.0552(9) 0.0332(9) 0.0063(7) 0.0149(9)
C23 0.0600(9) 0.0700(10) 0.0578(9) 0.0245(8) 0.0133(8) 0.0173(8)
C24 0.0549(8) 0.0468(7) 0.0391(7) 0.0107(5) 0.0238(6) 0.0084(6)
C25 0.0682(10) 0.0725(11) 0.0698(11) 0.0309(9) 0.0295(9) 0.0197(8)
C26 0.1024(15) 0.0687(11) 0.0816(13) 0.0351(10) 0.0472(11) 0.0181(10)

loop_
_atom_type_symbol
_atom_type_description
_atom_type_scat_dispersion_real
_atom_type_scat_dispersion_imag
_atom_type_scat_source
C C 0.0033 0.0016 'International Tables Vol C Tables 4.2.6.8 and 6.1.1.4'
H H 0.0000 0.0000 'International Tables Vol C Tables 4.2.6.8 and 6.1.1.4'
N N 0.0061 0.0033 'International Tables Vol C Tables 4.2.6.8 and 6.1.1.4'
O O 0.0106 0.0060 'International Tables Vol C Tables 4.2.6.8 and 6.1.1.4'
S S 0.1246 0.1234 'International Tables Vol C Tables 4.2.6.8 and 6.1.1.4'

loop_
_geom_angle_atom_site_label_1
_geom_angle_atom_site_label_2
_geom_angle_atom_site_label_3
_geom_angle
O4 S1 O3 116.93(8)
O4 S1 N1 106.55(7)
O3 S1 N1 113.41(7)
O4 S1 C5 108.18(7)
O3 S1 C5 107.40(8)
N1 S1 C5 103.44(6)
C17 O2 H2 109.5
C6 N1 S1 122.43(10)
C6 N2 C15 113.24(10)
C6 N2 C7 125.83(11)
C15 N2 C7 111.42(10)
C10 C100 C12 119.32(18)
C10 C100 H3 120.3
C12 C100 H3 120.3
C2 C1 H1A 109.5
C2 C1 H1B 109.5
H1A C1 H1B 109.5
C2 C1 H1C 109.5
H1A C1 H1C 109.5
H1B C1 H1C 109.5
C3 C2 C26 118.34(17)
C3 C2 C1 121.0(2)
C26 C2 C1 120.7(2)
C2 C3 C4 121.70(18)
C2 C3 H3A 119.2
C4 C3 H3A 119.2
C3 C4 C5 119.04(17)
C3 C4 H4 120.5
C5 C4 H4 120.5
C4 C5 C25 120.83(15)
C4 C5 S1 119.93(12)
C25 C5 S1 119.21(12)
N1 C6 N2 118.89(12)
N1 C6 C24 133.25(12)
N2 C6 C24 107.84(11)
N2 C7 C8 115.40(11)
N2 C7 C13 101.36(10)
C8 C7 C13 112.72(11)
N2 C7 H7 109.0
C8 C7 H7 109.0
C13 C7 H7 109.0
C9 C8 C11 118.94(15)
C9 C8 C7 121.49(13)
C11 C8 C7 119.57(13)
C8 C9 C10 119.99(19)
C8 C9 H9 120.0
C10 C9 H9 120.0
C100 C10 C9 120.9(2)
C100 C10 H10 119.5
C9 C10 H10 119.5
C12 C11 C8 120.38(19)
C12 C11 H11 119.8
C8 C11 H11 119.8
C100 C12 C11 120.4(2)
C100 C12 H12 119.8
C11 C12 H12 119.8
O1 C13 N10 126.73(13)
O1 C13 C7 124.49(13)
N10 C13 C7 108.78(11)
C13 N10 C19 124.60(11)
C13 N10 C15 112.23(11)
C19 N10 C15 118.95(11)
N2 C15 N10 102.58(10)
N2 C15 C16 105.08(10)
N10 C15 C16 116.13(11)
N2 C15 H15 110.8
N10 C15 H15 110.8
C16 C15 H15 110.8
C17 C16 C15 109.67(11)
C17 C16 C24 112.74(11)
C15 C16 C24 103.02(11)
C17 C16 H16 110.4
C15 C16 H16 110.4
C24 C16 H16 110.4
O2 C17 C18 110.95(11)
O2 C17 C16 106.16(11)
C18 C17 C16 110.76(12)
O2 C17 H17 109.6
C18 C17 H17 109.6
C16 C17 H17 109.6
C19 C18 C23 118.44(14)
C19 C18 C17 117.94(12)
C23 C18 C17 123.41(14)
C18 C19 C20 121.68(14)
C18 C19 N10 115.63(12)
C20 C19 N10 122.66(14)
C21 C20 C19 118.61(16)
C21 C20 H20 120.7
C19 C20 H20 120.7
C22 C21 C20 120.50(15)
C22 C21 H21 119.7
C20 C21 H21 119.7
C21 C22 C23 120.43(15)
C21 C22 H22 119.8
C23 C22 H22 119.8
C22 C23 C18 120.28(17)
C22 C23 H23 119.9
C18 C23 H23 119.9
C6 C24 C16 104.30(10)
C6 C24 H24A 110.9
C16 C24 H24A 110.9
C6 C24 H24B 110.9
C16 C24 H24B 110.9
H24A C24 H24B 108.9
C26 C25 C5 118.91(17)
C26 C25 H25 120.5
C5 C25 H25 120.5
C25 C26 C2 121.17(18)
C25 C26 H26 119.4
C2 C26 H26 119.4

loop_
_geom_bond_atom_site_label_1
_geom_bond_atom_site_label_2
_geom_bond_distance
S1 O4 1.4283(13)
S1 O3 1.4364(13)
S1 N1 1.6245(12)
S1 C5 1.7588(15)
O1 C13 1.2191(16)
O2 C17 1.4296(17)
O2 H2 0.8200
N1 C6 1.2956(18)
N2 C6 1.3500(17)
N2 C15 1.4540(17)
N2 C7 1.4547(16)
C100 C10 1.360(3)
C100 C12 1.365(4)
C100 H3 0.9300
C1 C2 1.514(3)
C1 H1A 0.9600
C1 H1B 0.9600
C1 H1C 0.9600
C2 C3 1.369(3)
C2 C26 1.388(3)
C3 C4 1.375(3)
C3 H3A 0.9300
C4 C5 1.377(2)
C4 H4 0.9300
C5 C25 1.379(2)
C6 C24 1.5107(18)
C7 C8 1.5129(18)
C7 C13 1.5358(19)
C7 H7 0.9800
C8 C9 1.369(2)
C8 C11 1.380(2)
C9 C10 1.382(3)
C9 H9 0.9300
C10 H10 0.9300
C11 C12 1.376(3)
C11 H11 0.9300
C12 H12 0.9300
C13 N10 1.3529(18)
N10 C19 1.4271(18)
N10 C15 1.4637(16)
C15 C16 1.5316(19)
C15 H15 0.9800
C16 C17 1.5276(19)
C16 C24 1.5331(19)
C16 H16 0.9800
C17 C18 1.510(2)
C17 H17 0.9800
C18 C19 1.382(2)
C18 C23 1.386(2)
C19 C20 1.385(2)
C20 C21 1.385(2)
C20 H20 0.9300
C21 C22 1.367(3)
C21 H21 0.9300
C22 C23 1.383(2)
C22 H22 0.9300
C23 H23 0.9300
C24 H24A 0.9700
C24 H24B 0.9700
C25 C26 1.379(3)
C25 H25 0.9300
C26 H26 0.9300

loop_
_platon_squeeze_void_nr
_platon_squeeze_void_average_x
_platon_squeeze_void_average_y
_platon_squeeze_void_average_z
_platon_squeeze_void_volume
_platon_squeeze_void_count_electrons
_platon_squeeze_void_content
1 0.500 0.500 0.500 212 49 ' '
